data_7061027
loop_
_publ_author_name
'Huang, Yao'
'Zhang, Tie'
'Chu, Lu-Lu'
'Zhang, Yi'
'Ge, Jia-Zhen'
'Fu, Da-Wei'

_publ_section_title
;
 A hybrid hydrochromic molecular crystal applicable to invisible ink with
 high reversibility
;
_journal_issue 45
_journal_name_full 'New Journal of Chemistry'
_journal_page_first 21006
_journal_page_last 21010
_journal_paper_doi 10.1039/D1NJ04470B
_journal_volume 45
_journal_year 2021
_chemical_formula_moiety 'C2 H2 Mn0.5 N2 O S2, C4 H10 N'
_chemical_formula_sum 'C6 H12 Mn0.5 N3 O S2'
_chemical_formula_weight 233.78
_space_group_crystal_system monoclinic
_space_group_IT_number 14
_space_group_name_Hall '-P 2ybc'
_space_group_name_H-M_alt 'P 1 21/c 1'
_symmetry_Int_Tables_number 14
_atom_sites_solution_primary dual
_audit_creation_date 2020-12-10
_audit_creation_method
;
Olex2 1.2-ac3
(compiled 2018.02.02 svn.r3482 for Rigaku Oxford Diffraction, GUI svn.r5381)
;
_audit_update_record
;
2021-03-03 deposited with the CCDC.	2021-10-22 downloaded from the CCDC.
;
_cell_angle_alpha 90
_cell_angle_beta 111.428(3)
_cell_angle_gamma 90
_cell_formula_units_Z 2
_cell_length_a 11.1894(3)
_cell_length_b 7.3513(1)
_cell_length_c 13.8269(3)
_cell_measurement_reflns_used 16878
_cell_measurement_temperature 200(2)
_cell_measurement_theta_max 30.4660
_cell_measurement_theta_min 1.9870
_cell_volume 1058.74(4)
_computing_cell_refinement 'CrysAlisPro 1.171.40.84a (Rigaku OD, 2020)'
_computing_data_collection 'CrysAlisPro 1.171.40.84a (Rigaku OD, 2020)'
_computing_data_reduction 'CrysAlisPro 1.171.40.84a (Rigaku OD, 2020)'
_computing_molecular_graphics 'Olex2 (Dolomanov et al., 2009)'
_computing_publication_material 'Olex2 (Dolomanov et al., 2009)'
_computing_structure_refinement 'olex2.refine (Bourhis et al., 2015)'
_computing_structure_solution 'ShelXT (Sheldrick, 2015)'
_diffrn_ambient_environment N~2~
_diffrn_ambient_temperature 200(2)
_diffrn_detector 'Hybrid Pixel Array Detector'
_diffrn_detector_area_resol_mean 10.0000
_diffrn_detector_type HyPix
_diffrn_measured_fraction_theta_full 0.8937
_diffrn_measured_fraction_theta_max 0.8937
_diffrn_measurement_details
;
List of Runs (angles in degrees, time in seconds):
  # Type    Start    End  Width  t~exp~   \w     \q     \k     \f   Frames
#--------------------------------------------------------------------------
  1  \w    -69.00  28.00   0.50    0.10    --    7.97 -28.00 -59.00  194
  2  \w    -66.00 -10.00   0.50    0.10    --    7.97 -57.00-120.00  112
  3  \w     -7.00  28.00   0.50    0.10    --    7.97 -57.00-120.00   70
  4  \w     14.00  85.00   0.50    0.10    --    7.97  28.00 102.00  142
  5  \w    -74.00 -46.00   0.50    0.10    --   -8.51 -28.00 -59.00   56
  6  \w    -16.00  29.00   0.50    0.10    --   -8.51 -99.00-120.00   90
  7  \w    -17.00  29.00   0.50    0.10    --   -8.51 -99.00 -30.00   92
  8  \w    -18.00  23.00   0.50    0.10    --   -8.51 -99.00  60.00   82
  9  \w    -83.00  10.00   0.50    0.10    --   -8.51 -38.00 150.00  186
 10  \w    -55.00  -6.00   0.50    0.10    --   -8.51 114.00 -53.37   98
 11  \w    -54.00 -29.00   0.50    0.10    --   -8.51 113.00-162.57   50
 12  \w     13.00  67.00   0.50    0.10    --   -8.51  38.00-180.00  108
 13  \w    -28.00  -3.00   0.50    0.10    --   -8.51  28.00 102.00   50
 14  \w      1.00  61.00   0.50    0.10    --   -8.51  28.00 102.00  120
 15  \w    -28.00  10.00   0.50    0.10    --   -8.51  38.00-180.00   76
 16  \w      5.00  48.00   0.50    0.10    --    7.97-103.00  73.85   86
 17  \w    -17.00   9.00   0.50    0.10    --    7.97 -99.00 120.00   52
 18  \w     -7.00  45.00   0.50    0.10    --    7.97 -99.00 150.00  104
 19  \w     20.00  45.00   0.50    0.10    --    7.97 -99.00 120.00   50
 20  \w      7.00  48.00   0.50    0.10    --    7.97-103.00 -16.49   82
;
_diffrn_measurement_device 'four-circle diffractometer'
_diffrn_measurement_device_type 'XtaLAB Synergy R, DW system, HyPix'
_diffrn_measurement_method '\w scans'
_diffrn_orient_matrix_type 'CrysAlisPro convention (1999,Acta A55,543-557)'
_diffrn_orient_matrix_UB_11 0.0610684000
_diffrn_orient_matrix_UB_12 -0.0427100000
_diffrn_orient_matrix_UB_13 0.0186001000
_diffrn_orient_matrix_UB_21 -0.0288369000
_diffrn_orient_matrix_UB_22 -0.0820395000
_diffrn_orient_matrix_UB_23 0.0075033000
_diffrn_orient_matrix_UB_31 -0.0087953000
_diffrn_orient_matrix_UB_32 -0.0274615000
_diffrn_orient_matrix_UB_33 -0.0513235000
_diffrn_radiation_monochromator mirror
_diffrn_radiation_probe x-ray
_diffrn_radiation_type 'Mo K\a'
_diffrn_radiation_wavelength 0.71073
_diffrn_reflns_av_R_equivalents 0.0270
_diffrn_reflns_av_unetI/netI 0.0126
_diffrn_reflns_limit_h_max 14
_diffrn_reflns_limit_h_min -15
_diffrn_reflns_limit_k_max 10
_diffrn_reflns_limit_k_min -10
_diffrn_reflns_limit_l_max 19
_diffrn_reflns_limit_l_min -18
_diffrn_reflns_number 29973
_diffrn_reflns_theta_full 30.5833
_diffrn_reflns_theta_max 30.58
_diffrn_reflns_theta_min 1.96
_diffrn_source 'Rotating-anode X-ray tube'
_diffrn_source_type 'Rigaku (Mo) X-ray Source'
_exptl_absorpt_coefficient_mu 1.036
_exptl_absorpt_correction_T_max 1.00000
_exptl_absorpt_correction_T_min 0.79460
_exptl_absorpt_correction_type multi-scan
_exptl_absorpt_process_details
;
CrysAlisPro 1.171.40.84a (Rigaku Oxford Diffraction, 2020)
Empirical absorption correction using spherical harmonics,
implemented in SCALE3 ABSPACK scaling algorithm.
;
_exptl_crystal_density_diffrn 1.4666
_exptl_crystal_F_000 486.0
_refine_diff_density_max 0.5911
_refine_diff_density_min -0.9301
_refine_diff_density_rms 0.1538
_refine_ls_d_res_high 0.6985
_refine_ls_d_res_low 10.4160
_refine_ls_goodness_of_fit_ref 1.0355
_refine_ls_hydrogen_treatment constr
_refine_ls_matrix_type full
_refine_ls_number_constraints 17
_refine_ls_number_parameters 118
_refine_ls_number_reflns 3252
_refine_ls_number_restraints 0
_refine_ls_restrained_S_all 1.0355
_refine_ls_R_factor_all 0.0403
_refine_ls_R_factor_gt 0.0359
_refine_ls_shift/su_max 0.0001
_refine_ls_shift/su_mean 0.0000
_refine_ls_structure_factor_coef Fsqd
_refine_ls_weighting_details 'w=1/[\s^2^(Fo^2^)+(0.0716P)^2^+0.1914P] where P=(Fo^2^+2Fc^2^)/3'
_refine_ls_weighting_scheme calc
_refine_ls_wR_factor_gt 0.1034
_refine_ls_wR_factor_ref 0.1075
_reflns_Friedel_coverage 0.0
_reflns_limit_h_max 14
_reflns_limit_h_min -15
_reflns_limit_k_max 10
_reflns_limit_k_min 0
_reflns_limit_l_max 19
_reflns_limit_l_min 0
_reflns_number_gt 2530
_reflns_number_total 3252
_reflns_threshold_expression I>=2u(I)
_cod_data_source_file d1nj04470b2.cif
_cod_data_source_block hy1110_198k
_cod_depositor_comments 'Adding full bibliography for 7061027.cif.'
_cod_original_cell_volume 1058.74(5)
_cod_original_sg_symbol_H-M 'P  21/c '
_cod_database_code 7061027
_chemical_oxdiff_formula 'C1 H1 N1 O1 S1 Cl1 Mn1'
_reflns_odcompleteness_completeness 99.96
_reflns_odcompleteness_iscentric 1
_reflns_odcompleteness_theta 26.32
_olex2_refinement_description
;
1. Fixed Uiso
 At 1.2 times of:
  All C(H,H) groups
 At 1.5 times of:
  All C(H,H,H) groups, All O(H,H) groups
2.a Rotating group:
 O8(H8a,H8b)
2.b Secondary CH2 refined with riding coordinates:
 C10(H10a,H10b), C9(H9a,H9b)
2.c Idealised Me refined as rotating group:
 C13(H13a,H13b,H13c), C12(H12a,H12b,H12c)
;
_olex2_submission_special_instructions 'No special instructions were received'
_oxdiff_exptl_absorpt_empirical_details
;
Empirical correction (ABSPACK) includes:
- Absorption correction using spherical harmonics
- Frame scaling
;
_oxdiff_exptl_absorpt_empirical_full_max 1.234
_oxdiff_exptl_absorpt_empirical_full_min 0.781

loop_
_space_group_symop_id
_space_group_symop_operation_xyz
1 x,y,z
2 -x,y+1/2,-z+1/2
3 -x,-y,-z
4 x,-y-1/2,z-1/2

loop_
_atom_site_label
_atom_site_type_symbol
_atom_site_fract_x
_atom_site_fract_y
_atom_site_fract_z
_atom_site_U_iso_or_equiv
_atom_site_adp_type
_atom_site_occupancy
_atom_site_site_symmetry_order
_atom_site_refinement_flags_posn
_atom_site_refinement_flags_adp
_atom_site_refinement_flags_occupancy
Mn1 Mn 0.0 0.5 0.5 0.02456(11) Uani 1.000000 2 S T P
S2 S 0.46395(4) 0.49792(4) 0.67962(3) 0.03053(12) Uani 1.000000 1 . . .
S5 S 0.17699(4) -0.00685(4) 0.74270(3) 0.03481(13) Uani 1.000000 1 . . .
O8 O -0.02584(12) 0.67377(15) 0.62107(8) 0.0464(3) Uani 1.000000 1 . . .
H8a H 0.0470(3) 0.7208(17) 0.6603(8) 0.0696(4) Uiso 1.000000 1 GR . .
H8b H -0.0482(15) 0.6083(3) 0.6640(7) 0.0696(4) Uiso 1.000000 1 GR . .
N11 N 0.64331(12) 1.00339(10) 0.54685(9) 0.0209(2) Uani 1.000000 1 . . .
N7 N 0.03609(13) 0.25678(18) 0.60164(10) 0.0446(3) Uani 1.000000 1 . . .
N4 N 0.20576(13) 0.5471(2) 0.55738(12) 0.0468(3) Uani 1.000000 1 . . .
C10 C 0.43816(11) 0.82949(15) 0.46500(9) 0.0246(2) Uani 1.000000 1 . . .
H10a H 0.39116(11) 0.72480(15) 0.47499(9) 0.0296(3) Uiso 1.000000 1 R . .
H10b H 0.45435(11) 0.81052(15) 0.40144(9) 0.0296(3) Uiso 1.000000 1 R . .
C9 C 0.56525(12) 0.84186(15) 0.55524(9) 0.0252(2) Uani 1.000000 1 . . .
H9a H 0.61406(12) 0.73169(15) 0.55790(9) 0.0303(3) Uiso 1.000000 1 R . .
H9b H 0.54936(12) 0.85010(15) 0.61953(9) 0.0303(3) Uiso 1.000000 1 R . .
C13 C 0.69180(15) 0.98290(17) 0.45903(11) 0.0292(3) Uani 1.000000 1 . . .
H13a H 0.62026(15) 0.9699(12) 0.39465(14) 0.0439(4) Uiso 1.000000 1 GR . .
H13b H 0.7405(7) 1.0887(5) 0.4559(4) 0.0439(4) Uiso 1.000000 1 GR . .
H13c H 0.7455(7) 0.8770(6) 0.4707(3) 0.0439(4) Uiso 1.000000 1 GR . .
C6 C 0.09390(12) 0.14634(16) 0.65858(9) 0.0292(3) Uani 1.000000 1 . . .
C3 C 0.31281(14) 0.52436(16) 0.60892(11) 0.0271(3) Uani 1.000000 1 . . .
C12 C 0.75806(15) 1.02069(18) 0.64624(11) 0.0328(3) Uani 1.000000 1 . . .
H12a H 0.8091(5) 1.1228(8) 0.6414(3) 0.0492(5) Uiso 1.000000 1 GR . .
H12b H 0.72968(15) 1.0385(14) 0.70323(15) 0.0492(5) Uiso 1.000000 1 GR . .
H12c H 0.8087(5) 0.9118(6) 0.6575(4) 0.0492(5) Uiso 1.000000 1 GR . .

loop_
_atom_site_aniso_label
_atom_site_aniso_U_11
_atom_site_aniso_U_22
_atom_site_aniso_U_33
_atom_site_aniso_U_12
_atom_site_aniso_U_13
_atom_site_aniso_U_23
Mn1 0.02494(19) 0.02694(18) 0.02267(18) -0.00005(8) 0.00972(13) 0.00214(8)
S2 0.0294(2) 0.0331(2) 0.0275(2) 0.00225(10) 0.00864(15) 0.00086(10)
S5 0.0378(3) 0.0338(2) 0.0330(2) 0.00582(11) 0.01314(18) 0.00519(11)
O8 0.0632(7) 0.0445(6) 0.0431(5) -0.0161(5) 0.0331(5) -0.0125(4)
N11 0.0224(6) 0.0217(5) 0.0213(5) 0.0005(3) 0.0112(4) 0.0002(3)
N7 0.0526(8) 0.0398(7) 0.0461(7) 0.0066(6) 0.0235(6) 0.0158(5)
N4 0.0305(7) 0.0551(7) 0.0508(8) -0.0051(6) 0.0102(6) 0.0051(7)
C10 0.0270(6) 0.0170(5) 0.0321(6) -0.0006(4) 0.0135(5) -0.0030(4)
C9 0.0274(6) 0.0194(5) 0.0310(6) 0.0012(4) 0.0132(5) 0.0055(4)
C13 0.0297(7) 0.0366(7) 0.0283(6) -0.0001(4) 0.0187(6) -0.0030(4)
C6 0.0340(6) 0.0294(6) 0.0300(6) -0.0022(5) 0.0187(5) 0.0010(4)
C3 0.0306(7) 0.0249(5) 0.0289(6) -0.0047(4) 0.0144(5) 0.0003(4)
C12 0.0255(7) 0.0441(7) 0.0257(6) -0.0013(5) 0.0055(5) -0.0021(5)

loop_
_atom_type_symbol
_atom_type_scat_dispersion_real
_atom_type_scat_dispersion_imag
_atom_type_scat_Cromer_Mann_a1
_atom_type_scat_Cromer_Mann_a2
_atom_type_scat_Cromer_Mann_a3
_atom_type_scat_Cromer_Mann_a4
_atom_type_scat_Cromer_Mann_b1
_atom_type_scat_Cromer_Mann_b2
_atom_type_scat_Cromer_Mann_b3
_atom_type_scat_Cromer_Mann_b4
_atom_type_scat_Cromer_Mann_c
_atom_type_scat_source
_atom_type_scat_dispersion_source
C 0.00347 0.00161 2.31000 1.02000 1.58860 0.86500 20.84390 10.20750 0.56870 51.65120 0.215599998832 'International Tables Volume C Table 6.1.1.4 (pp. 500-502)' 'Henke, Gullikson and Davis, At. Data and Nucl. Data Tables, 1993, 54, 2'
H 0.00000 0.00000 0.49300 0.32291 0.14019 0.04081 10.51090 26.12570 3.14236 57.79970 0.0030380000826 'International Tables Volume C Table 6.1.1.4 (pp. 500-502)' 'Henke, Gullikson and Davis, At. Data and Nucl. Data Tables, 1993, 54, 2'
Mn 0.34779 0.73263 11.28190 7.35730 3.01930 2.24410 5.34090 0.34320 17.86740 83.75430 1.089599967 'International Tables Volume C Table 6.1.1.4 (pp. 500-502)' 'Henke, Gullikson and Davis, At. Data and Nucl. Data Tables, 1993, 54, 2'
O 0.01158 0.00611 3.04850 2.28680 1.54630 0.86700 13.27710 5.70110 0.32390 32.90890 0.250800013542 'International Tables Volume C Table 6.1.1.4 (pp. 500-502)' 'Henke, Gullikson and Davis, At. Data and Nucl. Data Tables, 1993, 54, 2'
N 0.00653 0.00323 12.21260 3.13220 2.01250 1.16630 0.00570 9.89330 28.99750 0.58260 -11.5290002823 'International Tables Volume C Table 6.1.1.4 (pp. 500-502)' 'Henke, Gullikson and Davis, At. Data and Nucl. Data Tables, 1993, 54, 2'
S 0.12424 0.12443 6.90530 5.20340 1.43790 1.58630 1.46790 22.21510 0.25360 56.17200 0.866900026798 'International Tables Volume C Table 6.1.1.4 (pp. 500-502)' 'Henke, Gullikson and Davis, At. Data and Nucl. Data Tables, 1993, 54, 2'

loop_
_geom_angle_atom_site_label_1
_geom_angle_atom_site_label_2
_geom_angle_atom_site_label_3
_geom_angle
_geom_angle_site_symmetry_1
_geom_angle_site_symmetry_3
_geom_angle_publ_flag
O8 Mn1 O8 180.0 3_566 . ?
N7 Mn1 O8 91.72(5) 3_566 3_566 ?
N7 Mn1 O8 91.72(5) . . ?
N7 Mn1 O8 88.28(5) 3_566 . ?
N7 Mn1 O8 88.28(5) . 3_566 ?
N7 Mn1 N7 180.0 . 3_566 ?
N4 Mn1 O8 87.37(5) 3_566 . ?
N4 Mn1 O8 92.63(5) 3_566 3_566 ?
N4 Mn1 O8 87.37(5) . 3_566 ?
N4 Mn1 O8 92.63(5) . . ?
N4 Mn1 N7 91.51(6) 3_566 . ?
N4 Mn1 N7 88.49(6) . . ?
N4 Mn1 N7 91.51(6) . 3_566 ?
N4 Mn1 N7 88.49(6) 3_566 3_566 ?
N4 Mn1 N4 180.0 3_566 . ?
H8a O8 Mn1 110.5 . . ?
H8b O8 Mn1 110.4 . . ?
H8b O8 H8a 103.5 . . ?
C9 N11 C10 107.93(10) . 3_676 ?
C13 N11 C10 112.10(9) . 3_676 ?
C13 N11 C9 111.92(9) . . ?
C12 N11 C10 108.17(9) . 3_676 ?
C12 N11 C9 108.80(10) . . ?
C12 N11 C13 107.82(11) . . ?
C6 N7 Mn1 158.20(12) . 3_566 ?
C3 N4 Mn1 156.96(13) . . ?
H10a C10 N11 108.98(6) . 3_676 ?
H10b C10 N11 108.98(6) . 3_676 ?
H10b C10 H10a 107.8 . . ?
C9 C10 N11 112.99(9) . 3_676 ?
C9 C10 H10a 108.98(6) . . ?
C9 C10 H10b 108.98(7) . . ?
C10 C9 N11 112.41(9) . . ?
H9a C9 N11 109.12(6) . . ?
H9a C9 C10 109.12(6) . . ?
H9b C9 N11 109.12(6) . . ?
H9b C9 C10 109.12(7) . . ?
H9b C9 H9a 107.9 . . ?
H13a C13 N11 109.5 . . ?
H13b C13 N11 109.5 . . ?
H13b C13 H13a 109.5 . . ?
H13c C13 N11 109.5 . . ?
H13c C13 H13a 109.5 . . ?
H13c C13 H13b 109.5 . . ?
N7 C6 S5 178.26(12) . . ?
N4 C3 S2 178.30(12) . . ?
H12a C12 N11 109.5 . . ?
H12b C12 N11 109.5 . . ?
H12b C12 H12a 109.5 . . ?
H12c C12 N11 109.5 . . ?
H12c C12 H12a 109.5 . . ?
H12c C12 H12b 109.5 . . ?

loop_
_geom_bond_atom_site_label_1
_geom_bond_atom_site_label_2
_geom_bond_distance
_geom_bond_site_symmetry_2
_geom_bond_publ_flag
Mn1 O8 2.2071(10) . ?
Mn1 O8 2.2071(10) 3_566 ?
Mn1 N7 2.2182(12) 3_566 ?
Mn1 N7 2.2182(12) . ?
Mn1 N4 2.1714(14) . ?
Mn1 N4 2.1714(14) 3_566 ?
S2 C3 1.6265(15) . ?
S5 C6 1.6418(13) . ?
O8 H8a 0.8691 . ?
O8 H8b 0.8690 . ?
N11 C10 1.5027(15) 3_676 ?
N11 C9 1.5035(15) . ?
N11 C13 1.5076(16) . ?
N11 C12 1.5047(19) . ?
N7 C6 1.1512(17) . ?
N4 C3 1.161(2) . ?
C10 H10a 0.9700 . ?
C10 H10b 0.9700 . ?
C10 C9 1.5136(19) . ?
C9 H9a 0.9700 . ?
C9 H9b 0.9700 . ?
C13 H13a 0.9600 . ?
C13 H13b 0.9600 . ?
C13 H13c 0.9600 . ?
C12 H12a 0.9600 . ?
C12 H12b 0.9600 . ?
C12 H12c 0.9600 . ?
